data_7119857
loop_
_publ_author_name
'Lakshmi, Vellanki'
'Haketa, Yohei'
'Yamakado, Ryohei'
'Yasuda, Nobuhiro'
'Maeda, Hiromitsu'

_publ_section_title
;
 Dimension-controlled assemblies of anion-responsive \p-electronic systems
 bearing aryl substituents with fan-shaped geometries.
;
_journal_issue 27
_journal_name_full 'Chemical communications (Cambridge, England)'
_journal_page_first 3834
_journal_page_last 3837
_journal_paper_doi 10.1039/c7cc01551h
_journal_volume 53
_journal_year 2017
_chemical_formula_sum 'C15 H17 B F2 N2 O2'
_chemical_formula_weight 306.11
_chemical_melting_point ?
_space_group_crystal_system monoclinic
_space_group_IT_number 15
_space_group_name_Hall '-C 2yc'
_space_group_name_H-M_alt 'C 1 2/c 1'
_symmetry_space_group_name_Hall '-C 2yc'
_symmetry_space_group_name_H-M 'C 1 2/c 1'
_atom_sites_solution_hydrogens geom
_audit_creation_method SHELXL-2014/7
_audit_update_record
;
2017-02-21 deposited with the CCDC.
2017-03-17 downloaded from the CCDC.
;
_cell_angle_alpha 90
_cell_angle_beta 91.853(7)
_cell_angle_gamma 90
_cell_formula_units_Z 12
_cell_length_a 11.382(4)
_cell_length_b 13.964(5)
_cell_length_c 27.457(9)
_cell_measurement_reflns_used 20846
_cell_measurement_temperature 100(2)
_cell_measurement_theta_max 27.030
_cell_measurement_theta_min 1.461
_cell_volume 4362(3)
_computing_structure_refinement 'SHELXL-2014/7 (Sheldrick, 2014)'
_diffrn_ambient_temperature 100(2)
_diffrn_measured_fraction_theta_full 0.994
_diffrn_measured_fraction_theta_max 0.988
_diffrn_measurement_device_type 'Rigaku Mercury CCD2'
_diffrn_radiation_type Synchrotron
_diffrn_radiation_wavelength 0.6999
_diffrn_reflns_av_R_equivalents 0.1172
_diffrn_reflns_av_unetI/netI 0.0945
_diffrn_reflns_Laue_measured_fraction_full 0.994
_diffrn_reflns_Laue_measured_fraction_max 0.988
_diffrn_reflns_limit_h_max 14
_diffrn_reflns_limit_h_min -14
_diffrn_reflns_limit_k_max 18
_diffrn_reflns_limit_k_min -17
_diffrn_reflns_limit_l_max 34
_diffrn_reflns_limit_l_min -35
_diffrn_reflns_number 20846
_diffrn_reflns_point_group_measured_fraction_full 0.994
_diffrn_reflns_point_group_measured_fraction_max 0.988
_diffrn_reflns_theta_full 24.831
_diffrn_reflns_theta_max 27.030
_diffrn_reflns_theta_min 1.461
_diffrn_source 'synchrotron radiation SPring-8 BL02B1'
_exptl_absorpt_coefficient_mu 0.104
_exptl_absorpt_correction_T_max 1.0000
_exptl_absorpt_correction_T_min 0.1150
_exptl_crystal_colour yellow
_exptl_crystal_density_diffrn 1.398
_exptl_crystal_density_meas ?
_exptl_crystal_description block
_exptl_crystal_F_000 1920
_exptl_crystal_size_max 0.100
_exptl_crystal_size_mid 0.050
_exptl_crystal_size_min 0.050
_refine_diff_density_max 0.883
_refine_diff_density_min -0.332
_refine_diff_density_rms 0.123
_refine_ls_extinction_method none
_refine_ls_goodness_of_fit_ref 0.993
_refine_ls_hydrogen_treatment constr
_refine_ls_matrix_type full
_refine_ls_number_parameters 305
_refine_ls_number_reflns 4937
_refine_ls_number_restraints 0
_refine_ls_restrained_S_all 0.993
_refine_ls_R_factor_all 0.1508
_refine_ls_R_factor_gt 0.0970
_refine_ls_shift/su_max 0.000
_refine_ls_shift/su_mean 0.000
_refine_ls_structure_factor_coef Fsqd
_refine_ls_weighting_details 'w=1/[\s^2^(Fo^2^)+(0.1734P)^2^] where P=(Fo^2^+2Fc^2^)/3'
_refine_ls_weighting_scheme calc
_refine_ls_wR_factor_gt 0.2446
_refine_ls_wR_factor_ref 0.2874
_reflns_Friedel_coverage 0.000
_reflns_number_gt 2773
_reflns_number_total 4937
_reflns_threshold_expression 'I > 2\s(I)'
_cod_data_source_file c7cc01551h2.cif
_cod_data_source_block ydkr
_cod_depositor_comments
;
The following automatic conversions were performed:

'_chemical_melting_point' value 'not measured' was changed to '?' -
the value is undefined or not given.

'_exptl_crystal_density_meas' value 'not measured' was changed to '?'
- the value is perceived as not measured.

Automatic conversion script
Id: cif_fix_values 4973 2017-02-22 13:04:09Z antanas 

 Adding full bibliography for 7119857--7119860.cif.
;
_cod_original_cell_volume 4362(2)
_cod_database_code 7119857
_shelx_shelxl_version_number 2014/7
_shelx_space_group_comment
;
The symmetry employed for this shelxl refinement is uniquely defined
by the following loop, which should always be used as a source of
symmetry information in preference to the above space-group names.
They are only intended as comments.
;
_shelx_estimated_absorpt_t_min 0.990
_shelx_estimated_absorpt_t_max 0.995

loop_
_space_group_symop_operation_xyz
'x, y, z'
'-x, y, -z+1/2'
'x+1/2, y+1/2, z'
'-x+1/2, y+1/2, -z+1/2'
'-x, -y, -z'
'x, -y, z-1/2'
'-x+1/2, -y+1/2, -z'
'x+1/2, -y+1/2, z-1/2'

loop_
_atom_site_label
_atom_site_type_symbol
_atom_site_fract_x
_atom_site_fract_y
_atom_site_fract_z
_atom_site_U_iso_or_equiv
_atom_site_adp_type
_atom_site_occupancy
_atom_site_site_symmetry_order
_atom_site_calc_flag
_atom_site_refinement_flags_posn
_atom_site_refinement_flags_adp
_atom_site_refinement_flags_occupancy
C1 C 0.4627(4) 0.2480(4) 0.62326(15) 0.0529(12) Uani 1 1 d . . .
H1 H 0.3814 0.2710 0.6232 0.079 Uiso 1 1 calc R U .
H1A H 0.5085 0.2793 0.6496 0.079 Uiso 1 1 calc R U .
H1B H 0.4638 0.1785 0.6283 0.079 Uiso 1 1 calc R U .
C2 C 0.5150(3) 0.2709(3) 0.57567(15) 0.0433(10) Uani 1 1 d . . .
C3 C 0.5467(3) 0.3582(3) 0.55708(15) 0.0456(11) Uani 1 1 d . . .
H3 H 0.5414 0.4182 0.5732 0.055 Uiso 1 1 calc R U .
C4 C 0.5881(3) 0.3432(3) 0.51021(14) 0.0388(9) Uani 1 1 d . . .
C5 C 0.6294(4) 0.4206(3) 0.47663(17) 0.0503(11) Uani 1 1 d . . .
H5 H 0.6289 0.4824 0.4936 0.075 Uiso 1 1 calc R U .
H5A H 0.5767 0.4238 0.4477 0.075 Uiso 1 1 calc R U .
H5B H 0.7093 0.4062 0.4667 0.075 Uiso 1 1 calc R U .
C6 C 0.5830(3) 0.2450(3) 0.50222(13) 0.0346(9) Uani 1 1 d . . .
C7 C 0.6128(3) 0.1880(3) 0.46174(13) 0.0330(8) Uani 1 1 d . . .
C8 C 0.6553(3) 0.2224(3) 0.41874(12) 0.0327(8) Uani 1 1 d . . .
H8 H 0.6652 0.2893 0.4142 0.039 Uiso 1 1 calc R U .
C9 C 0.6832(3) 0.1597(3) 0.38248(12) 0.0306(8) Uani 1 1 d . . .
C10 C 0.7318(3) 0.1865(3) 0.33723(12) 0.0309(8) Uani 1 1 d . . .
C11 C 0.7728(3) 0.2720(3) 0.31891(14) 0.0356(9) Uani 1 1 d . . .
C12 C 0.7713(4) 0.3693(3) 0.34350(15) 0.0438(10) Uani 1 1 d . . .
H12 H 0.8083 0.4167 0.3226 0.066 Uiso 1 1 calc R U .
H12A H 0.8148 0.3658 0.3748 0.066 Uiso 1 1 calc R U .
H12B H 0.6899 0.3882 0.3489 0.066 Uiso 1 1 calc R U .
C13 C 0.8174(3) 0.2525(3) 0.27408(14) 0.0418(10) Uani 1 1 d . . .
H13 H 0.8519 0.2981 0.2532 0.050 Uiso 1 1 calc R U .
C14 C 0.8042(3) 0.1571(3) 0.26437(13) 0.0356(9) Uani 1 1 d . . .
C15 C 0.8387(4) 0.0969(3) 0.22241(14) 0.0438(10) Uani 1 1 d . . .
H15 H 0.8022 0.0336 0.2248 0.066 Uiso 1 1 calc R U .
H15A H 0.9244 0.0899 0.2229 0.066 Uiso 1 1 calc R U .
H15B H 0.8122 0.1276 0.1919 0.066 Uiso 1 1 calc R U .
C16 C 0.3090(4) 0.1605(4) 0.45306(14) 0.0607(15) Uani 1 1 d . . .
H16 H 0.2230 0.1560 0.4519 0.091 Uiso 1 1 calc R U .
H16A H 0.3346 0.1997 0.4811 0.091 Uiso 1 1 calc R U .
H16B H 0.3429 0.0963 0.4563 0.091 Uiso 1 1 calc R U .
C17 C 0.3490(3) 0.2056(4) 0.40745(14) 0.0460(11) Uani 1 1 d . . .
C18 C 0.3537(3) 0.2998(3) 0.39294(14) 0.0455(11) Uani 1 1 d . . .
H18 H 0.3309 0.3535 0.4117 0.055 Uiso 1 1 calc R U .
C19 C 0.3976(3) 0.3032(3) 0.34597(13) 0.0378(9) Uani 1 1 d . . .
C20 C 0.4186(3) 0.2104(3) 0.33250(12) 0.0304(8) Uani 1 1 d . . .
C21 C 0.4619(3) 0.1673(2) 0.28969(11) 0.0263(7) Uani 1 1 d . . .
C22 C 0.5000 0.2173(3) 0.2500 0.0284(10) Uani 1 2 d S T P
H22 H 0.5000 0.2853 0.2500 0.034 Uiso 1 2 calc R U P
C23 C 0.4101(4) 0.3918(3) 0.31715(15) 0.0463(10) Uani 1 1 d . . .
H23 H 0.4922 0.3992 0.3081 0.069 Uiso 1 1 calc R U .
H23A H 0.3867 0.4470 0.3366 0.069 Uiso 1 1 calc R U .
H23B H 0.3597 0.3879 0.2876 0.069 Uiso 1 1 calc R U .
N1 N 0.5398(3) 0.2049(3) 0.54312(11) 0.0390(8) Uani 1 1 d . . .
H1C H 0.5296 0.1430 0.5473 0.047 Uiso 1 1 calc R U .
N2 N 0.7537(3) 0.1173(2) 0.30343(11) 0.0339(7) Uani 1 1 d . . .
H2 H 0.7373 0.0561 0.3066 0.041 Uiso 1 1 calc R U .
N3 N 0.3887(3) 0.1527(2) 0.37063(10) 0.0357(7) Uani 1 1 d . . .
H3A H 0.3946 0.0898 0.3709 0.043 Uiso 1 1 calc R U .
F1 F 0.6834(2) -0.04697(16) 0.44811(8) 0.0449(6) Uani 1 1 d . . .
F2 F 0.5033(2) -0.01371(17) 0.41650(8) 0.0452(6) Uani 1 1 d . . .
F3 F 0.5925(2) -0.04168(16) 0.26668(8) 0.0465(6) Uani 1 1 d . . .
B1 B 0.6132(4) 0.0243(3) 0.43031(16) 0.0371(10) Uani 1 1 d . . .
B2 B 0.5000 0.0159(4) 0.2500 0.0380(14) Uani 1 2 d S T P
O1 O 0.6661(2) 0.06654(18) 0.38683(9) 0.0378(7) Uani 1 1 d . . .
O2 O 0.5961(2) 0.09513(19) 0.46841(9) 0.0378(6) Uani 1 1 d . . .
O3 O 0.4610(2) 0.07269(18) 0.29072(9) 0.0368(6) Uani 1 1 d . . .

loop_
_atom_site_aniso_label
_atom_site_aniso_U_11
_atom_site_aniso_U_22
_atom_site_aniso_U_33
_atom_site_aniso_U_23
_atom_site_aniso_U_13
_atom_site_aniso_U_12
C1 0.046(2) 0.075(3) 0.038(2) -0.017(2) 0.0114(18) 0.008(2)
C2 0.0292(19) 0.062(3) 0.038(2) -0.012(2) -0.0008(16) 0.0085(18)
C3 0.042(2) 0.051(3) 0.044(2) -0.020(2) -0.0071(18) 0.018(2)
C4 0.0347(19) 0.038(2) 0.044(2) 0.0019(18) -0.0025(16) 0.0097(16)
C5 0.060(3) 0.036(2) 0.055(3) -0.005(2) 0.000(2) 0.008(2)
C6 0.0278(17) 0.046(2) 0.0296(19) -0.0069(17) -0.0026(14) 0.0086(16)
C7 0.0316(18) 0.034(2) 0.033(2) -0.0015(16) -0.0022(15) 0.0031(15)
C8 0.0331(18) 0.033(2) 0.0316(19) -0.0028(16) 0.0015(15) 0.0040(15)
C9 0.0347(18) 0.0283(19) 0.0289(18) 0.0014(15) 0.0019(14) 0.0013(15)
C10 0.0273(17) 0.042(2) 0.0235(17) 0.0043(15) 0.0010(14) 0.0036(14)
C11 0.0324(19) 0.035(2) 0.039(2) 0.0028(17) -0.0050(16) 0.0010(15)
C12 0.053(2) 0.033(2) 0.046(2) 0.0038(18) 0.0011(19) -0.0066(18)
C13 0.0357(19) 0.053(3) 0.037(2) 0.0186(19) -0.0030(16) -0.0085(18)
C14 0.0312(18) 0.049(2) 0.0267(18) 0.0036(17) 0.0014(14) 0.0013(17)
C15 0.046(2) 0.055(3) 0.031(2) 0.0058(19) 0.0108(17) 0.0020(19)
C16 0.038(2) 0.117(5) 0.028(2) 0.010(3) 0.0086(17) 0.006(3)
C17 0.0292(19) 0.074(3) 0.034(2) 0.000(2) 0.0019(16) 0.0105(19)
C18 0.037(2) 0.068(3) 0.032(2) -0.012(2) 0.0056(16) 0.020(2)
C19 0.0346(19) 0.047(2) 0.032(2) -0.0072(17) -0.0015(16) 0.0117(17)
C20 0.0276(17) 0.040(2) 0.0233(17) 0.0006(15) 0.0012(13) -0.0003(15)
C21 0.0290(16) 0.0258(17) 0.0239(17) 0.0016(14) -0.0025(13) -0.0027(13)
C22 0.035(3) 0.022(2) 0.028(3) 0.000 0.001(2) 0.000
C23 0.062(3) 0.037(2) 0.040(2) -0.0055(18) -0.0004(19) 0.0168(19)
N1 0.0363(17) 0.047(2) 0.0334(18) -0.0038(15) 0.0034(13) 0.0049(15)
N2 0.0365(16) 0.0290(16) 0.0362(17) 0.0074(13) 0.0027(13) 0.0010(13)
N3 0.0365(17) 0.047(2) 0.0236(15) 0.0015(14) 0.0028(12) -0.0030(14)
F1 0.0630(15) 0.0389(13) 0.0333(12) 0.0027(10) 0.0111(10) 0.0120(11)
F2 0.0533(14) 0.0465(14) 0.0363(12) -0.0006(10) 0.0099(10) -0.0101(11)
F3 0.0640(16) 0.0335(12) 0.0418(13) 0.0003(10) -0.0013(11) 0.0134(11)
B1 0.049(3) 0.032(2) 0.031(2) 0.0039(18) 0.0063(19) 0.0004(19)
B2 0.061(4) 0.022(3) 0.031(3) 0.000 0.002(3) 0.000
O1 0.0531(16) 0.0289(14) 0.0318(14) 0.0009(11) 0.0095(11) -0.0021(12)
O2 0.0504(15) 0.0335(14) 0.0298(14) 0.0003(11) 0.0088(11) -0.0016(12)
O3 0.0532(16) 0.0269(14) 0.0302(14) 0.0054(11) 0.0019(12) -0.0042(12)

loop_
_atom_type_symbol
_atom_type_description
_atom_type_scat_dispersion_real
_atom_type_scat_dispersion_imag
_atom_type_scat_source
C C 0.0030 0.0016 'International Tables Vol C Tables 4.2.6.8 and 6.1.1.4'
H H 0.0000 0.0000 'International Tables Vol C Tables 4.2.6.8 and 6.1.1.4'
B B 0.0015 0.0007 'International Tables Vol C Tables 4.2.6.8 and 6.1.1.4'
F F 0.0170 0.0100 'International Tables Vol C Tables 4.2.6.8 and 6.1.1.4'
N N 0.0059 0.0032 'International Tables Vol C Tables 4.2.6.8 and 6.1.1.4'
O O 0.0105 0.0059 'International Tables Vol C Tables 4.2.6.8 and 6.1.1.4'

loop_
_geom_angle_atom_site_label_1
_geom_angle_atom_site_label_2
_geom_angle_atom_site_label_3
_geom_angle
_geom_angle_site_symmetry_1
_geom_angle_site_symmetry_3
N1 C2 C3 107.7(4) . .
N1 C2 C1 123.0(4) . .
C3 C2 C1 129.4(4) . .
C2 C3 C4 108.0(4) . .
C6 C4 C3 106.2(4) . .
C6 C4 C5 128.6(4) . .
C3 C4 C5 125.2(4) . .
N1 C6 C4 106.9(3) . .
N1 C6 C7 121.2(4) . .
C4 C6 C7 131.9(4) . .
O2 C7 C8 121.0(3) . .
O2 C7 C6 113.7(3) . .
C8 C7 C6 125.3(4) . .
C9 C8 C7 119.8(4) . .
O1 C9 C8 121.6(3) . .
O1 C9 C10 113.6(3) . .
C8 C9 C10 124.8(3) . .
N2 C10 C11 107.0(3) . .
N2 C10 C9 119.3(3) . .
C11 C10 C9 133.5(4) . .
C13 C11 C10 107.1(4) . .
C13 C11 C12 125.9(4) . .
C10 C11 C12 127.0(4) . .
C14 C13 C11 109.1(3) . .
N2 C14 C13 107.0(3) . .
N2 C14 C15 120.7(4) . .
C13 C14 C15 132.2(4) . .
N3 C17 C18 106.9(4) . .
N3 C17 C16 121.5(5) . .
C18 C17 C16 131.6(4) . .
C17 C18 C19 108.5(4) . .
C20 C19 C18 106.7(4) . .
C20 C19 C23 128.7(3) . .
C18 C19 C23 124.5(4) . .
C19 C20 N3 107.4(3) . .
C19 C20 C21 133.8(3) . .
N3 C20 C21 118.8(3) . .
O3 C21 C22 121.8(3) . .
O3 C21 C20 113.8(3) . .
C22 C21 C20 124.4(3) . .
C21 C22 C21 119.0(4) 2_655 .
C2 N1 C6 111.2(4) . .
C14 N2 C10 109.8(3) . .
C17 N3 C20 110.4(4) . .
F1 B1 F2 109.3(3) . .
F1 B1 O2 109.3(3) . .
F2 B1 O2 108.2(3) . .
F1 B1 O1 109.5(3) . .
F2 B1 O1 108.5(3) . .
O2 B1 O1 112.1(3) . .
F3 B2 F3 109.4(4) 2_655 .
F3 B2 O3 108.02(13) 2_655 2_655
F3 B2 O3 108.80(14) . 2_655
F3 B2 O3 108.79(14) 2_655 .
F3 B2 O3 108.02(13) . .
O3 B2 O3 113.8(4) 2_655 .
C9 O1 B1 122.1(3) . .
C7 O2 B1 122.9(3) . .
C21 O3 B2 121.8(3) . .

loop_
_geom_bond_atom_site_label_1
_geom_bond_atom_site_label_2
_geom_bond_distance
_geom_bond_site_symmetry_2
C1 C2 1.488(6) .
C2 N1 1.321(5) .
C2 C3 1.375(7) .
C3 C4 1.401(6) .
C4 C6 1.391(6) .
C4 C5 1.505(6) .
C6 N1 1.361(5) .
C6 C7 1.417(5) .
C7 O2 1.325(5) .
C7 C8 1.376(5) .
C8 C9 1.370(5) .
C9 O1 1.321(4) .
C9 C10 1.426(5) .
C10 N2 1.369(5) .
C10 C11 1.382(5) .
C11 C13 1.374(5) .
C11 C12 1.518(5) .
C13 C14 1.365(6) .
C14 N2 1.353(4) .
C14 C15 1.489(5) .
C16 C17 1.486(6) .
C17 N3 1.342(5) .
C17 C18 1.376(7) .
C18 C19 1.399(5) .
C19 C20 1.371(5) .
C19 C23 1.477(6) .
C20 N3 1.373(5) .
C20 C21 1.423(5) .
C21 O3 1.321(4) .
C21 C22 1.376(4) .
C22 C21 1.376(4) 2_655
F1 B1 1.357(5) .
F2 B1 1.400(5) .
F3 B2 1.391(4) .
B1 O2 1.457(5) .
B1 O1 1.477(5) .
B2 F3 1.391(4) 2_655
B2 O3 1.452(4) 2_655
B2 O3 1.452(4) .

loop_
_geom_torsion_atom_site_label_1
_geom_torsion_atom_site_label_2
_geom_torsion_atom_site_label_3
_geom_torsion_atom_site_label_4
_geom_torsion
_geom_torsion_site_symmetry_1
_geom_torsion_site_symmetry_4
N1 C2 C3 C4 2.4(4) . .
C1 C2 C3 C4 -178.0(4) . .
C2 C3 C4 C6 -1.5(4) . .
C2 C3 C4 C5 178.6(4) . .
C3 C4 C6 N1 0.1(4) . .
C5 C4 C6 N1 180.0(4) . .
C3 C4 C6 C7 179.8(4) . .
C5 C4 C6 C7 -0.4(7) . .
N1 C6 C7 O2 -1.0(5) . .
C4 C6 C7 O2 179.4(4) . .
N1 C6 C7 C8 179.0(3) . .
C4 C6 C7 C8 -0.6(6) . .
O2 C7 C8 C9 -1.3(5) . .
C6 C7 C8 C9 178.7(3) . .
C7 C8 C9 O1 2.7(5) . .
C7 C8 C9 C10 -177.6(3) . .
O1 C9 C10 N2 1.1(5) . .
C8 C9 C10 N2 -178.7(3) . .
O1 C9 C10 C11 -173.4(4) . .
C8 C9 C10 C11 6.9(6) . .
N2 C10 C11 C13 0.7(4) . .
C9 C10 C11 C13 175.6(4) . .
N2 C10 C11 C12 -178.4(3) . .
C9 C10 C11 C12 -3.5(7) . .
C10 C11 C13 C14 0.3(4) . .
C12 C11 C13 C14 179.4(4) . .
C11 C13 C14 N2 -1.2(4) . .
C11 C13 C14 C15 -178.3(4) . .
N3 C17 C18 C19 0.0(4) . .
C16 C17 C18 C19 -179.2(4) . .
C17 C18 C19 C20 0.2(4) . .
C17 C18 C19 C23 177.0(4) . .
C18 C19 C20 N3 -0.3(4) . .
C23 C19 C20 N3 -176.9(4) . .
C18 C19 C20 C21 179.4(4) . .
C23 C19 C20 C21 2.8(7) . .
C19 C20 C21 O3 -175.6(4) . .
N3 C20 C21 O3 4.1(4) . .
C19 C20 C21 C22 3.5(6) . .
N3 C20 C21 C22 -176.8(3) . .
O3 C21 C22 C21 0.1(2) . 2_655
C20 C21 C22 C21 -179.0(4) . 2_655
C3 C2 N1 C6 -2.4(4) . .
C1 C2 N1 C6 178.0(3) . .
C4 C6 N1 C2 1.4(4) . .
C7 C6 N1 C2 -178.3(3) . .
C13 C14 N2 C10 1.6(4) . .
C15 C14 N2 C10 179.2(3) . .
C11 C10 N2 C14 -1.4(4) . .
C9 C10 N2 C14 -177.2(3) . .
C18 C17 N3 C20 -0.2(4) . .
C16 C17 N3 C20 179.1(3) . .
C19 C20 N3 C17 0.3(4) . .
C21 C20 N3 C17 -179.5(3) . .
C8 C9 O1 B1 1.6(5) . .
C10 C9 O1 B1 -178.1(3) . .
F1 B1 O1 C9 -127.9(4) . .
F2 B1 O1 C9 112.9(4) . .
O2 B1 O1 C9 -6.5(5) . .
C8 C7 O2 B1 -4.4(5) . .
C6 C7 O2 B1 175.6(3) . .
F1 B1 O2 C7 129.4(3) . .
F2 B1 O2 C7 -111.7(4) . .
O1 B1 O2 C7 7.9(5) . .
C22 C21 O3 B2 -0.2(4) . .
C20 C21 O3 B2 179.0(2) . .
F3 B2 O3 C21 -120.4(4) 2_655 .
F3 B2 O3 C21 121.0(4) . .
O3 B2 O3 C21 0.1(2) 2_655 .
